data_2022027
loop_
_publ_author_name
'Jha, Kunal Kumar'
'Gruza, Barbara'
'Kumar, Prashant'
'Chodkiewicz, Michal Leszek'
'Dominiak, Paulina Maria'

_publ_section_title
;
 TAAM: a reliable and user friendly tool for hydrogen-atom location using
 routine X-ray diffraction data
;
_journal_issue 3
_journal_name_full 'Acta Crystallographica Section B Structural Science, Crystal Engineering and Materials'
_journal_paper_doi 10.1107/S2052520620002917
_journal_volume 76
_journal_year 2020
_chemical_absolute_configuration unk
_chemical_formula_moiety '2(Cl), C6 H16 N2 O3, H2 O'
_chemical_formula_sum 'C6 H18 Cl2 N2 O4'
_chemical_formula_weight 253.13
_space_group_crystal_system triclinic
_space_group_IT_number 1
_space_group_name_Hall 'P 1'
_space_group_name_H-M_alt 'P 1'
_symmetry_Int_Tables_number 1
_audit_creation_date 2019-09-26
_audit_creation_method
;
Olex2 1.2
(compiled 2018.05.29 svn.r3508 for OlexSys, GUI svn.r5506)
;
_cell_angle_alpha 79.382(4)
_cell_angle_beta 73.191(5)
_cell_angle_gamma 69.544(5)
_cell_formula_units_Z 1
_cell_length_a 5.4491(3)
_cell_length_b 7.3962(4)
_cell_length_c 8.1337(4)
_cell_measurement_temperature 100
_cell_volume 292.75(3)
_computing_molecular_graphics 'Olex2 (Dolomanov et al., 2009)'
_computing_publication_material 'Olex2 (Dolomanov et al., 2009)'
_computing_structure_refinement 'olex2.refine (Bourhis et al., 2015)'
_diffrn_ambient_temperature 100
_diffrn_measured_fraction_theta_full 0.9959
_diffrn_measured_fraction_theta_max 0.9959
_diffrn_measurement_device_type 'Oxford Diffraction Xcalibur S'
_diffrn_radiation_type 'Mo K\a'
_diffrn_radiation_wavelength 0.7107
_diffrn_reflns_av_R_equivalents 0.0000
_diffrn_reflns_av_unetI/netI 0.0261
_diffrn_reflns_limit_h_max 12
_diffrn_reflns_limit_h_min -12
_diffrn_reflns_limit_k_max 16
_diffrn_reflns_limit_k_min -16
_diffrn_reflns_limit_l_max 18
_diffrn_reflns_limit_l_min -18
_diffrn_reflns_number 12708
_diffrn_reflns_theta_full 26.4976
_diffrn_reflns_theta_max 26.50
_diffrn_reflns_theta_min 3.77
_exptl_absorpt_coefficient_mu 0.549
_exptl_crystal_density_diffrn 1.4357
_exptl_crystal_F_000 134.3603
_refine_diff_density_max 0.3038
_refine_diff_density_min -0.0985
_refine_diff_density_rms 0.0413
_refine_ls_abs_structure_details 'Flack, H. D. (1983). Acta Cryst. A39, 876-881.'
_refine_ls_abs_structure_Flack 0.01(2)
_refine_ls_d_res_high 0.7965
_refine_ls_d_res_low 5.4094
_refine_ls_goodness_of_fit_ref 1.0353
_refine_ls_hydrogen_treatment refall
_refine_ls_matrix_type full
_refine_ls_number_constraints 0
_refine_ls_number_parameters 199
_refine_ls_number_reflns 2436
_refine_ls_number_restraints 3
_refine_ls_restrained_S_all 1.0353
_refine_ls_R_factor_all 0.0175
_refine_ls_R_factor_gt 0.0172
_refine_ls_shift/su_max 0.0006
_refine_ls_shift/su_mean 0.0000
_refine_ls_structure_factor_coef Fsqd
_refine_ls_weighting_details 'w=1/[\s^2^(Fo^2^)+(0.0335P)^2^] where P=(Fo^2^+2Fc^2^)/3'
_refine_ls_weighting_scheme calc
_refine_ls_wR_factor_gt 0.0407
_refine_ls_wR_factor_ref 0.0408
_reflns_Friedel_coverage 0.994
_reflns_limit_h_max 6
_reflns_limit_h_min -6
_reflns_limit_k_max 9
_reflns_limit_k_min -9
_reflns_limit_l_max 10
_reflns_limit_l_min -10
_reflns_number_gt 2401
_reflns_number_total 2436
_reflns_threshold_expression I>=2u(I)
_cod_data_source_file 41_TAAM_iso_0.8.cif
_cod_data_source_block 41_TAAM_iso_0.8
_cod_original_sg_symbol_Hall ' P 1'
_cod_database_code 2022027
_olex2_refinement_description
;
;
_olex2_submission_special_instructions 'No special instructions were received'

loop_
_space_group_symop_id
_space_group_symop_operation_xyz
1 x,y,z

loop_
_atom_site_label
_atom_site_type_symbol
_atom_site_fract_x
_atom_site_fract_y
_atom_site_fract_z
_atom_site_U_iso_or_equiv
_atom_site_adp_type
_atom_site_occupancy
_atom_site_refinement_flags_posn
Cl(1 Cl 0.80718(4) 0.22589(3) 0.15310(3) 0.01637(7) Uani 1.000000 .
Cl(2 Cl 0.73971(4) 0.55302(3) 0.62207(3) 0.01534(6) Uani 1.000000 .
O(1) O 1.30650(15) -0.53646(12) 1.04093(9) 0.01977(18) Uani 1.000000 .
H(1) H 1.471(5) -0.600(3) 1.068(3) 0.031(5) Uiso 1.000000 .
O(2) O 1.24226(15) -0.35417(12) 1.25073(10) 0.01958(16) Uani 1.000000 .
O(3) O 0.78905(15) -0.03685(11) 0.60297(10) 0.01711(16) Uani 1.000000 .
H(3) H 0.757(4) -0.174(3) 0.624(2) 0.032(4) Uiso 1.000000 .
N(1) N 0.71902(17) -0.18629(13) 1.26786(11) 0.01489(18) Uani 1.000000 .
H(1a H 0.782(5) -0.061(4) 1.264(3) 0.040(5) Uiso 1.000000 .
H(1b H 0.508(5) -0.125(3) 1.274(3) 0.036(5) Uiso 1.000000 .
H(1c H 0.741(4) -0.269(3) 1.389(3) 0.030(5) Uiso 1.000000 .
N(2) N 0.37623(18) 0.32145(13) 0.56010(11) 0.01460(17) Uani 1.000000 .
H(2a H 0.480(4) 0.248(3) 0.450(3) 0.024(4) Uiso 1.000000 .
H(2b H 0.182(5) 0.416(3) 0.544(3) 0.034(5) Uiso 1.000000 .
H(2c H 0.479(5) 0.415(4) 0.568(3) 0.047(6) Uiso 1.000000 .
C(1) C 1.16220(19) -0.40153(14) 1.14592(12) 0.01280(19) Uani 1.000000 .
C(2) C 0.87709(19) -0.30534(14) 1.12053(13) 0.01244(19) Uani 1.000000 .
H(2) H 0.792(4) -0.417(3) 1.129(2) 0.030(4) Uiso 1.000000 .
C(3) C 0.8853(2) -0.18084(15) 0.94698(13) 0.01347(19) Uani 1.000000 .
H(3a H 0.988(4) -0.075(3) 0.943(2) 0.032(4) Uiso 1.000000 .
H(3b H 1.007(4) -0.279(3) 0.845(2) 0.030(4) Uiso 1.000000 .
C(4) C 0.60496(19) -0.06844(15) 0.91574(13) 0.01334(19) Uani 1.000000 .
H(4a H 0.506(3) -0.168(3) 0.906(2) 0.026(4) Uiso 1.000000 .
H(4b H 0.479(3) 0.020(3) 1.023(2) 0.023(4) Uiso 1.000000 .
C(5) C 0.62755(19) 0.06686(15) 0.74982(13) 0.01246(19) Uani 1.000000 .
H(5) H 0.731(4) 0.162(3) 0.759(2) 0.032(4) Uiso 1.000000 .
C(6) C 0.3505(2) 0.18467(16) 0.71996(13) 0.0146(2) Uani 1.000000 .
H(6a H 0.235(4) 0.263(3) 0.827(3) 0.041(5) Uiso 1.000000 .
H(6b H 0.250(4) 0.081(3) 0.712(3) 0.044(5) Uiso 1.000000 .
O(1W O 0.21620(15) 0.07574(12) 0.38416(10) 0.01888(16) Uani 1.000000 .
H(1d H 0.100(5) 0.029(3) 0.458(3) 0.038(5) Uiso 1.000000 .
H(1e H 0.127(4) 0.152(3) 0.296(3) 0.032(5) Uiso 1.000000 .

loop_
_atom_site_aniso_label
_atom_site_aniso_U_11
_atom_site_aniso_U_22
_atom_site_aniso_U_33
_atom_site_aniso_U_12
_atom_site_aniso_U_13
_atom_site_aniso_U_23
Cl(1 0.01406(12) 0.01256(12) 0.02276(12) -0.00332(9) -0.00735(8) 0.00058(9)
Cl(2 0.01611(12) 0.01507(12) 0.01656(11) -0.00654(9) -0.00622(8) 0.00125(8)
O(1) 0.0134(4) 0.0224(5) 0.0240(4) -0.0003(3) -0.0080(3) -0.0083(3)
O(2) 0.0137(4) 0.0231(4) 0.0232(4) -0.0012(3) -0.0086(3) -0.0078(3)
O(3) 0.0172(4) 0.0166(4) 0.0149(4) -0.0041(3) -0.0024(3) 0.0001(3)
N(1) 0.0135(4) 0.0149(4) 0.0139(4) -0.0026(3) -0.0030(3) 0.0003(3)
N(2) 0.0149(4) 0.0135(4) 0.0163(4) -0.0048(3) -0.0064(3) 0.0010(3)
C(1) 0.0101(4) 0.0139(5) 0.0155(4) -0.0041(4) -0.0052(4) -0.0001(4)
C(2) 0.0096(5) 0.0125(5) 0.0156(5) -0.0036(4) -0.0052(3) 0.0012(4)
C(3) 0.0112(5) 0.0157(5) 0.0126(4) -0.0032(4) -0.0041(3) 0.0006(4)
C(4) 0.0108(4) 0.0158(5) 0.0132(4) -0.0038(4) -0.0042(3) 0.0006(4)
C(5) 0.0113(5) 0.0130(5) 0.0137(4) -0.0042(4) -0.0047(4) 0.0005(4)
C(6) 0.0117(5) 0.0166(5) 0.0158(4) -0.0038(4) -0.0058(4) 0.0007(4)
O(1W 0.0119(4) 0.0238(4) 0.0213(4) -0.0045(3) -0.0041(3) -0.0049(3)

loop_
_atom_type_symbol
_atom_type_description
_atom_type_scat_dispersion_real
_atom_type_scat_dispersion_imag
_atom_type_scat_source
_atom_type_scat_dispersion_source
C C 0.00347 0.00161 'Clementi & Roetti, C., At. Data Nucl. Data Tables 1974, 14, (177-478); Clementi & Raimondi, J. Chem. Phys., 1963, 38, (2686-2689)' 'Henke, Gullikson and Davis, At. Data and Nucl. Data Tables, 1993, 54, 2'
H H 0.00000 0.00000 'Clementi & Roetti, C., At. Data Nucl. Data Tables 1974, 14, (177-478); Clementi & Raimondi, J. Chem. Phys., 1963, 38, (2686-2689)' 'Henke, Gullikson and Davis, At. Data and Nucl. Data Tables, 1993, 54, 2'
N N 0.00653 0.00323 'Clementi & Roetti, C., At. Data Nucl. Data Tables 1974, 14, (177-478); Clementi & Raimondi, J. Chem. Phys., 1963, 38, (2686-2689)' 'Henke, Gullikson and Davis, At. Data and Nucl. Data Tables, 1993, 54, 2'
O O 0.01158 0.00611 'Clementi & Roetti, C., At. Data Nucl. Data Tables 1974, 14, (177-478); Clementi & Raimondi, J. Chem. Phys., 1963, 38, (2686-2689)' 'Henke, Gullikson and Davis, At. Data and Nucl. Data Tables, 1993, 54, 2'

loop_
_geom_angle_atom_site_label_1
_geom_angle_atom_site_label_2
_geom_angle_atom_site_label_3
_geom_angle
_geom_angle_site_symmetry_1
_geom_angle_site_symmetry_3
_geom_angle_publ_flag
C(1) O(1) H(1) 109.5(12) . . ?
C(5) O(3) H(3) 107.5(10) . . ?
H(1b N(1) H(1a 103.5(17) . . ?
H(1c N(1) H(1a 106.0(16) . . ?
H(1c N(1) H(1b 107.8(15) . . ?
C(2) N(1) H(1a 113.2(12) . . ?
C(2) N(1) H(1b 114.6(12) . . ?
C(2) N(1) H(1c 111.2(11) . . ?
H(2b N(2) H(2a 109.2(15) . . ?
H(2c N(2) H(2a 108.3(17) . . ?
H(2c N(2) H(2b 104.9(17) . . ?
C(6) N(2) H(2a 111.8(10) . . ?
C(6) N(2) H(2b 111.6(11) . . ?
C(6) N(2) H(2c 110.9(14) . . ?
O(2) C(1) O(1) 125.15(10) . . ?
C(2) C(1) O(1) 112.20(9) . . ?
C(2) C(1) O(2) 122.64(9) . . ?
C(1) C(2) N(1) 106.96(8) . . ?
H(2) C(2) N(1) 107.9(10) . . ?
H(2) C(2) C(1) 107.6(10) . . ?
C(3) C(2) N(1) 111.61(8) . . ?
C(3) C(2) C(1) 110.01(8) . . ?
C(3) C(2) H(2) 112.6(10) . . ?
H(3a C(3) C(2) 108.7(9) . . ?
H(3b C(3) C(2) 107.1(10) . . ?
H(3b C(3) H(3a 108.6(13) . . ?
C(4) C(3) C(2) 113.52(8) . . ?
C(4) C(3) H(3a 107.9(10) . . ?
C(4) C(3) H(3b 110.9(9) . . ?
H(4a C(4) C(3) 110.0(9) . . ?
H(4b C(4) C(3) 110.4(9) . . ?
H(4b C(4) H(4a 108.4(12) . . ?
C(5) C(4) C(3) 110.57(8) . . ?
C(5) C(4) H(4a 109.3(9) . . ?
C(5) C(4) H(4b 108.1(9) . . ?
C(4) C(5) O(3) 111.82(8) . . ?
H(5) C(5) O(3) 105.7(10) . . ?
H(5) C(5) C(4) 108.5(10) . . ?
C(6) C(5) O(3) 109.66(8) . . ?
C(6) C(5) C(4) 111.28(8) . . ?
C(6) C(5) H(5) 109.7(10) . . ?
C(5) C(6) N(2) 110.53(8) . . ?
H(6a C(6) N(2) 109.7(12) . . ?
H(6a C(6) C(5) 109.2(12) . . ?
H(6b C(6) N(2) 112.0(11) . . ?
H(6b C(6) C(5) 107.5(11) . . ?
H(6b C(6) H(6a 107.8(15) . . ?
H(1e O(1W H(1d 105.8(19) . . ?

loop_
_geom_bond_atom_site_label_1
_geom_bond_atom_site_label_2
_geom_bond_distance
_geom_bond_site_symmetry_2
_geom_bond_publ_flag
O(1) H(1) 0.93(2) . ?
O(1) C(1) 1.3118(12) . ?
O(2) C(1) 1.2132(13) . ?
O(3) H(3) 1.06(2) . ?
O(3) C(5) 1.4308(12) . ?
N(1) H(1a 1.09(3) . ?
N(1) H(1b 1.07(2) . ?
N(1) H(1c 1.07(2) . ?
N(1) C(2) 1.4883(14) . ?
N(2) H(2a 1.05(2) . ?
N(2) H(2b 1.07(2) . ?
N(2) H(2c 1.05(3) . ?
N(2) C(6) 1.4976(13) . ?
C(1) C(2) 1.5236(14) . ?
C(2) H(2) 1.06(2) . ?
C(2) C(3) 1.5348(14) . ?
C(3) H(3a 1.10(2) . ?
C(3) H(3b 1.105(19) . ?
C(3) C(4) 1.5322(13) . ?
C(4) H(4a 1.077(19) . ?
C(4) H(4b 1.102(18) . ?
C(4) C(5) 1.5265(14) . ?
C(5) H(5) 1.07(2) . ?
C(5) C(6) 1.5204(14) . ?
C(6) H(6a 1.05(2) . ?
C(6) H(6b 1.11(2) . ?
O(1W H(1d 0.86(3) . ?
O(1W H(1e 0.97(2) . ?
